data_7105415
loop_
_publ_author_name
'Park, Young Jun'
'Sickerman, Nathaniel S.'
'Ziller, Joseph W.'
'Borovik, A. S.'

_publ_section_title
;
 Utilizing tautomerization of 2-amino-oxazoline in hydrogen bonding
 tripodal ligands
;
_journal_issue 15
_journal_name_full 'Chemical Communications'
_journal_page_first 2584
_journal_paper_doi 10.1039/c000160k
_journal_volume 46
_journal_year 2010
_chemical_formula_sum 'C18 H34 N4 O6 Zn'
_chemical_formula_weight 467.86
_chemical_name_systematic
;
?
;
_space_group_IT_number 2
_symmetry_cell_setting triclinic
_symmetry_space_group_name_Hall '-P 1'
_symmetry_space_group_name_H-M 'P -1'
_atom_sites_solution_hydrogens mixed
_atom_sites_solution_primary direct
_atom_sites_solution_secondary difmap
_audit_creation_method SHELXTL
_cell_angle_alpha 82.3476(4)
_cell_angle_beta 72.3190(4)
_cell_angle_gamma 87.6900(4)
_cell_formula_units_Z 2
_cell_length_a 9.4007(4)
_cell_length_b 9.6910(4)
_cell_length_c 13.1099(5)
_cell_measurement_reflns_used 9974
_cell_measurement_temperature 93(2)
_cell_measurement_theta_max 28.28
_cell_measurement_theta_min 2.27
_cell_volume 1127.79(8)
_computing_cell_refinement 'Bruker SAINT'
_computing_data_collection 'Bruker APEX2'
_computing_data_reduction 'Bruker SAINT'
_computing_molecular_graphics 'Bruker SHELXTL'
_computing_publication_material 'Bruker SHELXTL'
_computing_structure_refinement 'SHELXL-97 (Sheldrick, 2008)'
_computing_structure_solution 'SHELXS-97 (Sheldrick, 2008)'
_diffrn_ambient_temperature 93(2)
_diffrn_measured_fraction_theta_full 0.978
_diffrn_measured_fraction_theta_max 0.978
_diffrn_measurement_device_type 'Bruker APEX-II CCD'
_diffrn_measurement_method '\f and \w scans'
_diffrn_radiation_monochromator graphite
_diffrn_radiation_source 'fine-focus sealed tube'
_diffrn_radiation_type MoK\a
_diffrn_radiation_wavelength 0.71073
_diffrn_reflns_av_R_equivalents 0.0158
_diffrn_reflns_av_sigmaI/netI 0.0176
_diffrn_reflns_limit_h_max 12
_diffrn_reflns_limit_h_min -12
_diffrn_reflns_limit_k_max 12
_diffrn_reflns_limit_k_min -12
_diffrn_reflns_limit_l_max 17
_diffrn_reflns_limit_l_min -17
_diffrn_reflns_number 13329
_diffrn_reflns_theta_full 27.87
_diffrn_reflns_theta_max 27.87
_diffrn_reflns_theta_min 2.12
_exptl_absorpt_coefficient_mu 1.128
_exptl_absorpt_correction_T_max 0.8384
_exptl_absorpt_correction_T_min 0.7030
_exptl_absorpt_correction_type numerical
_exptl_absorpt_process_details 'Bruker SADABS'
_exptl_crystal_colour colourless
_exptl_crystal_density_diffrn 1.378
_exptl_crystal_density_meas ?
_exptl_crystal_density_method 'not measured'
_exptl_crystal_description polyhedron
_exptl_crystal_F_000 496
_exptl_crystal_size_max 0.34
_exptl_crystal_size_mid 0.28
_exptl_crystal_size_min 0.16
_refine_diff_density_max 0.468
_refine_diff_density_min -0.330
_refine_diff_density_rms 0.053
_refine_ls_extinction_method none
_refine_ls_goodness_of_fit_ref 1.046
_refine_ls_hydrogen_treatment mixed
_refine_ls_matrix_type full
_refine_ls_number_parameters 387
_refine_ls_number_reflns 5256
_refine_ls_number_restraints 0
_refine_ls_restrained_S_all 1.046
_refine_ls_R_factor_all 0.0252
_refine_ls_R_factor_gt 0.0237
_refine_ls_shift/su_max 0.000
_refine_ls_shift/su_mean 0.000
_refine_ls_structure_factor_coef Fsqd
_refine_ls_weighting_details 'calc w=1/[\s^2^(Fo^2^)+(0.0396P)^2^+0.3564P] where P=(Fo^2^+2Fc^2^)/3'
_refine_ls_weighting_scheme calc
_refine_ls_wR_factor_gt 0.0641
_refine_ls_wR_factor_ref 0.0650
_reflns_number_gt 4979
_reflns_number_total 5256
_reflns_threshold_expression >2sigma(I)
_cod_data_source_file c000160k.txt
_cod_data_source_block asb152
_cod_depositor_comments
;
The following automatic conversions were performed:
'_symmetry_cell_setting' value 'Triclinic' changed to 'triclinic'
according to '/home/saulius/struct/CIF-dictionaries/cif_core.dic'
dictionary named 'cif_core.dic' version 2.4.1 from 2010-06-29.

Automatic conversion script
Id: cif_fix_enum 1527 2010-12-29 10:47:43Z saulius 

The following automatic conversions were performed:

'_exptl_crystal_density_meas' value 'none' was changed to '?' - the
value is perceived as not measured.

Automatic conversion script
Id: cif_fix_values 3008 2015-01-20 13:52:24Z robertas 

The following automatic conversions were performed:

'_atom_sites_solution_hydrogens' value 'difmap & geom' was changed to
'mixed'.

Automatic conversion script
Id: cif_fix_values 6452 2018-10-05 10:23:21Z andrius 
;
_cod_original_sg_symbol_H-M P-1
_cod_database_code 7105415

loop_
_symmetry_equiv_pos_as_xyz
'x, y, z'
'-x, -y, -z'

loop_
_atom_site_label
_atom_site_type_symbol
_atom_site_fract_x
_atom_site_fract_y
_atom_site_fract_z
_atom_site_U_iso_or_equiv
_atom_site_adp_type
_atom_site_occupancy
_atom_site_symmetry_multiplicity
_atom_site_calc_flag
_atom_site_refinement_flags
_atom_site_disorder_assembly
_atom_site_disorder_group
Zn1 Zn 0.082491(14) 0.022053(13) 0.211315(11) 0.01477(6) Uani 1 1 d . . .
O1 O -0.02356(10) -0.34374(9) 0.11983(8) 0.02123(19) Uani 1 1 d . . .
O2 O -0.03971(11) -0.24858(10) 0.49467(8) 0.0237(2) Uani 1 1 d . . .
O3 O 0.27960(10) 0.10645(10) 0.15428(8) 0.0234(2) Uani 1 1 d . . .
O4 O 0.39499(11) -0.09878(10) 0.16463(8) 0.0240(2) Uani 1 1 d . . .
O5 O -0.03171(10) 0.18798(9) 0.18427(8) 0.02204(19) Uani 1 1 d . . .
O6 O -0.24894(11) 0.11641(10) 0.30355(8) 0.0253(2) Uani 1 1 d . . .
N1 N 0.02291(11) -0.12236(11) 0.13603(8) 0.0162(2) Uani 1 1 d . . .
N2 N 0.05144(12) -0.07238(11) 0.36200(8) 0.0170(2) Uani 1 1 d . . .
N3 N 0.18674(12) -0.30076(11) 0.16533(9) 0.0197(2) Uani 1 1 d . . .
N4 N -0.19492(12) -0.14841(12) 0.40012(9) 0.0203(2) Uani 1 1 d . . .
C1 C -0.12035(14) -0.11530(13) 0.11059(11) 0.0181(2) Uani 1 1 d . . .
C2 C -0.13746(15) -0.26169(14) 0.08458(12) 0.0218(3) Uani 1 1 d . . .
C3 C 0.06489(14) -0.25242(13) 0.14092(10) 0.0163(2) Uani 1 1 d . . .
C4 C 0.23594(14) -0.44748(13) 0.17730(10) 0.0189(2) Uani 1 1 d . . .
C5 C 0.38254(16) -0.44305(15) 0.20497(13) 0.0249(3) Uani 1 1 d . . .
C6 C 0.26460(18) -0.51076(16) 0.07221(12) 0.0278(3) Uani 1 1 d . . .
C7 C 0.12008(17) -0.53343(16) 0.26893(12) 0.0267(3) Uani 1 1 d . . .
C8 C 0.17243(15) -0.10683(15) 0.41139(11) 0.0220(3) Uani 1 1 d . . .
C9 C 0.11413(17) -0.23358(18) 0.49253(14) 0.0308(3) Uani 1 1 d . . .
C10 C -0.06107(14) -0.15358(13) 0.41577(10) 0.0176(2) Uani 1 1 d . . .
C11 C -0.32148(14) -0.24505(14) 0.45322(11) 0.0223(3) Uani 1 1 d . . .
C12 C -0.27272(19) -0.39307(17) 0.4317(2) 0.0426(4) Uani 1 1 d . . .
C13 C -0.38022(18) -0.2344(2) 0.57412(13) 0.0395(4) Uani 1 1 d . . .
C14 C -0.44337(17) -0.19866(18) 0.40138(14) 0.0312(3) Uani 1 1 d . . .
C15 C 0.39635(14) 0.02991(14) 0.14493(10) 0.0195(2) Uani 1 1 d . . .
C16 C 0.54371(16) 0.10647(16) 0.10954(13) 0.0267(3) Uani 1 1 d . . .
C17 C -0.16981(14) 0.20380(13) 0.23418(10) 0.0177(2) Uani 1 1 d . . .
C18 C -0.23638(15) 0.34212(14) 0.20369(13) 0.0267(3) Uani 1 1 d . . .
H18A H -0.3238 0.3259 0.1809 0.040 Uiso 1 1 calc R . .
H18B H -0.1619 0.3960 0.1442 0.040 Uiso 1 1 calc R . .
H18C H -0.2666 0.3940 0.2661 0.040 Uiso 1 1 calc R . .
H3 H 0.2441(19) -0.2399(18) 0.1707(13) 0.024(4) Uiso 1 1 d . . .
H4 H -0.2151(18) -0.0753(18) 0.3659(14) 0.021(4) Uiso 1 1 d . . .
H1A H -0.1173(17) -0.0484(16) 0.0523(13) 0.017(4) Uiso 1 1 d . . .
H1B H -0.2016(17) -0.0926(16) 0.1717(12) 0.017(4) Uiso 1 1 d . . .
H2A H -0.227(2) -0.3011(19) 0.1251(14) 0.027(4) Uiso 1 1 d . . .
H2B H -0.116(2) -0.2632(18) 0.0107(15) 0.028(4) Uiso 1 1 d . . .
H5A H 0.421(2) -0.536(2) 0.2104(15) 0.037(5) Uiso 1 1 d . . .
H5B H 0.365(2) -0.405(2) 0.2725(16) 0.035(5) Uiso 1 1 d . . .
H5C H 0.453(2) -0.3895(19) 0.1503(14) 0.029(4) Uiso 1 1 d . . .
H6A H 0.340(2) -0.460(2) 0.0147(17) 0.044(6) Uiso 1 1 d . . .
H6B H 0.298(2) -0.605(2) 0.0833(16) 0.039(5) Uiso 1 1 d . . .
H6C H 0.176(2) -0.5107(19) 0.0498(15) 0.031(5) Uiso 1 1 d . . .
H7A H 0.026(2) -0.5345(19) 0.2559(14) 0.031(5) Uiso 1 1 d . . .
H7B H 0.104(2) -0.496(2) 0.3345(16) 0.039(5) Uiso 1 1 d . . .
H7C H 0.152(2) -0.629(2) 0.2788(15) 0.038(5) Uiso 1 1 d . . .
H8A H 0.260(2) -0.1223(18) 0.3593(14) 0.027(4) Uiso 1 1 d . . .
H8B H 0.188(2) -0.0279(19) 0.4436(14) 0.029(4) Uiso 1 1 d . . .
H9A H 0.113(2) -0.223(2) 0.5627(18) 0.044(5) Uiso 1 1 d . . .
H9B H 0.163(3) -0.316(2) 0.4710(18) 0.054(6) Uiso 1 1 d . . .
H12A H -0.203(3) -0.431(2) 0.4697(18) 0.052(6) Uiso 1 1 d . . .
H12B H -0.355(3) -0.454(2) 0.4607(18) 0.056(6) Uiso 1 1 d . . .
H12C H -0.230(3) -0.400(3) 0.352(2) 0.069(8) Uiso 1 1 d . . .
H13A H -0.460(3) -0.302(3) 0.6051(19) 0.060(7) Uiso 1 1 d . . .
H13B H -0.301(2) -0.258(2) 0.6097(17) 0.050(6) Uiso 1 1 d . . .
H13C H -0.419(3) -0.139(3) 0.5835(18) 0.054(6) Uiso 1 1 d . . .
H14A H -0.410(2) -0.209(2) 0.3263(17) 0.038(5) Uiso 1 1 d . . .
H14B H -0.472(2) -0.107(2) 0.4102(16) 0.043(6) Uiso 1 1 d . . .
H14C H -0.528(2) -0.251(2) 0.4342(16) 0.044(5) Uiso 1 1 d . . .
H16A H 0.616(2) 0.058(2) 0.0608(17) 0.042(5) Uiso 1 1 d . . .
H16B H 0.535(2) 0.196(2) 0.0801(17) 0.045(6) Uiso 1 1 d . . .
H16C H 0.578(2) 0.108(2) 0.1692(17) 0.039(5) Uiso 1 1 d . . .

loop_
_atom_site_aniso_label
_atom_site_aniso_U_11
_atom_site_aniso_U_22
_atom_site_aniso_U_33
_atom_site_aniso_U_23
_atom_site_aniso_U_13
_atom_site_aniso_U_12
Zn1 0.01379(8) 0.01164(8) 0.01961(8) -0.00181(5) -0.00612(6) -0.00040(5)
O1 0.0223(5) 0.0155(4) 0.0310(5) -0.0034(4) -0.0152(4) -0.0020(3)
O2 0.0208(5) 0.0271(5) 0.0222(4) 0.0056(4) -0.0091(4) 0.0017(4)
O3 0.0161(4) 0.0189(5) 0.0342(5) -0.0005(4) -0.0069(4) -0.0029(3)
O4 0.0210(5) 0.0187(5) 0.0337(5) -0.0045(4) -0.0094(4) -0.0016(4)
O5 0.0187(4) 0.0160(4) 0.0304(5) -0.0004(4) -0.0072(4) 0.0021(3)
O6 0.0219(5) 0.0214(5) 0.0296(5) 0.0037(4) -0.0067(4) 0.0026(4)
N1 0.0161(5) 0.0156(5) 0.0190(5) -0.0023(4) -0.0083(4) 0.0002(4)
N2 0.0159(5) 0.0176(5) 0.0202(5) -0.0032(4) -0.0090(4) 0.0008(4)
N3 0.0196(5) 0.0120(5) 0.0314(6) -0.0044(4) -0.0129(5) 0.0001(4)
N4 0.0178(5) 0.0190(5) 0.0238(5) 0.0057(4) -0.0090(4) -0.0030(4)
C1 0.0168(6) 0.0184(6) 0.0209(6) -0.0010(5) -0.0090(5) -0.0005(4)
C2 0.0213(6) 0.0213(6) 0.0271(7) -0.0032(5) -0.0134(5) -0.0014(5)
C3 0.0175(6) 0.0150(6) 0.0171(5) -0.0020(4) -0.0061(4) -0.0024(4)
C4 0.0206(6) 0.0130(6) 0.0245(6) -0.0022(4) -0.0092(5) 0.0016(4)
C5 0.0214(7) 0.0204(7) 0.0354(8) -0.0026(6) -0.0130(6) 0.0036(5)
C6 0.0343(8) 0.0217(7) 0.0302(7) -0.0096(6) -0.0118(6) 0.0063(6)
C7 0.0257(7) 0.0255(7) 0.0293(7) 0.0053(6) -0.0125(6) -0.0030(5)
C8 0.0196(6) 0.0268(7) 0.0235(6) -0.0058(5) -0.0117(5) 0.0032(5)
C9 0.0256(7) 0.0355(8) 0.0342(8) 0.0046(6) -0.0174(6) 0.0021(6)
C10 0.0203(6) 0.0159(6) 0.0177(5) -0.0023(4) -0.0076(5) 0.0028(4)
C11 0.0163(6) 0.0187(6) 0.0286(7) 0.0041(5) -0.0047(5) -0.0019(5)
C12 0.0257(8) 0.0190(7) 0.0802(14) -0.0047(8) -0.0119(9) -0.0026(6)
C13 0.0222(7) 0.0593(12) 0.0278(8) 0.0070(7) 0.0001(6) 0.0040(7)
C14 0.0201(7) 0.0318(8) 0.0412(9) 0.0082(7) -0.0131(6) -0.0073(6)
C15 0.0169(6) 0.0221(6) 0.0209(6) -0.0032(5) -0.0071(5) -0.0027(5)
C16 0.0176(6) 0.0271(7) 0.0354(8) 0.0010(6) -0.0095(6) -0.0055(5)
C17 0.0193(6) 0.0149(6) 0.0230(6) -0.0041(4) -0.0120(5) 0.0008(4)
C18 0.0208(6) 0.0165(6) 0.0433(8) 0.0012(6) -0.0128(6) 0.0015(5)

loop_
_atom_type_symbol
_atom_type_description
_atom_type_scat_dispersion_real
_atom_type_scat_dispersion_imag
_atom_type_scat_source
C C 0.0033 0.0016 'International Tables Vol C Tables 4.2.6.8 and 6.1.1.4'
H H 0.0000 0.0000 'International Tables Vol C Tables 4.2.6.8 and 6.1.1.4'
N N 0.0061 0.0033 'International Tables Vol C Tables 4.2.6.8 and 6.1.1.4'
O O 0.0106 0.0060 'International Tables Vol C Tables 4.2.6.8 and 6.1.1.4'
Zn Zn 0.2839 1.4301 'International Tables Vol C Tables 4.2.6.8 and 6.1.1.4'

loop_
_geom_angle_atom_site_label_1
_geom_angle_atom_site_label_2
_geom_angle_atom_site_label_3
_geom_angle
_geom_angle_site_symmetry_1
_geom_angle_site_symmetry_3
_geom_angle_publ_flag
O3 Zn1 O5 97.25(4) . . ?
O3 Zn1 N1 120.28(4) . . ?
O5 Zn1 N1 105.41(4) . . ?
O3 Zn1 N2 110.44(4) . . ?
O5 Zn1 N2 120.52(4) . . ?
N1 Zn1 N2 103.91(4) . . ?
C3 O1 C2 106.49(10) . . ?
C10 O2 C9 106.38(10) . . ?
C15 O3 Zn1 119.85(8) . . ?
C17 O5 Zn1 123.54(8) . . ?
C3 N1 C1 107.46(10) . . ?
C3 N1 Zn1 125.30(8) . . ?
C1 N1 Zn1 122.12(8) . . ?
C10 N2 C8 107.18(10) . . ?
C10 N2 Zn1 124.49(9) . . ?
C8 N2 Zn1 124.40(8) . . ?
C3 N3 C4 127.53(11) . . ?
C10 N4 C11 127.13(11) . . ?
N1 C1 C2 103.44(10) . . ?
O1 C2 C1 104.48(10) . . ?
N1 C3 N3 125.16(11) . . ?
N1 C3 O1 116.61(11) . . ?
N3 C3 O1 118.24(11) . . ?
N3 C4 C6 111.28(11) . . ?
N3 C4 C7 110.38(11) . . ?
C6 C4 C7 110.34(12) . . ?
N3 C4 C5 105.45(10) . . ?
C6 C4 C5 109.29(11) . . ?
C7 C4 C5 109.98(11) . . ?
N2 C8 C9 103.78(11) . . ?
O2 C9 C8 105.28(11) . . ?
N2 C10 N4 125.40(12) . . ?
N2 C10 O2 116.71(11) . . ?
N4 C10 O2 117.87(11) . . ?
N4 C11 C12 109.53(12) . . ?
N4 C11 C14 105.96(11) . . ?
C12 C11 C14 109.78(14) . . ?
N4 C11 C13 110.77(13) . . ?
C12 C11 C13 111.49(15) . . ?
C14 C11 C13 109.16(13) . . ?
O4 C15 O3 124.73(12) . . ?
O4 C15 C16 119.40(12) . . ?
O3 C15 C16 115.85(12) . . ?
O6 C17 O5 125.09(12) . . ?
O6 C17 C18 119.67(12) . . ?
O5 C17 C18 115.24(11) . . ?

loop_
_geom_bond_atom_site_label_1
_geom_bond_atom_site_label_2
_geom_bond_distance
_geom_bond_site_symmetry_2
_geom_bond_publ_flag
Zn1 O3 1.9440(9) . ?
Zn1 O5 1.9504(9) . ?
Zn1 N1 2.0033(10) . ?
Zn1 N2 2.0037(11) . ?
O1 C3 1.3473(14) . ?
O1 C2 1.4582(16) . ?
O2 C10 1.3474(15) . ?
O2 C9 1.4507(17) . ?
O3 C15 1.2832(16) . ?
O4 C15 1.2393(16) . ?
O5 C17 1.2774(16) . ?
O6 C17 1.2379(16) . ?
N1 C3 1.3046(16) . ?
N1 C1 1.4795(15) . ?
N2 C10 1.3043(16) . ?
N2 C8 1.4777(16) . ?
N3 C3 1.3317(16) . ?
N3 C4 1.4805(16) . ?
N4 C10 1.3329(16) . ?
N4 C11 1.4800(16) . ?
C1 C2 1.5282(18) . ?
C4 C6 1.5274(19) . ?
C4 C7 1.5281(19) . ?
C4 C5 1.5315(18) . ?
C8 C9 1.514(2) . ?
C11 C12 1.524(2) . ?
C11 C14 1.5254(19) . ?
C11 C13 1.528(2) . ?
C15 C16 1.5118(18) . ?
C17 C18 1.5132(17) . ?

loop_
_geom_torsion_atom_site_label_1
_geom_torsion_atom_site_label_2
_geom_torsion_atom_site_label_3
_geom_torsion_atom_site_label_4
_geom_torsion
_geom_torsion_site_symmetry_1
_geom_torsion_site_symmetry_2
_geom_torsion_site_symmetry_3
_geom_torsion_site_symmetry_4
_geom_torsion_publ_flag
O5 Zn1 O3 C15 -172.82(10) . . . . ?
N1 Zn1 O3 C15 -60.21(11) . . . . ?
N2 Zn1 O3 C15 60.76(11) . . . . ?
O3 Zn1 O5 C17 -158.37(10) . . . . ?
N1 Zn1 O5 C17 77.41(10) . . . . ?
N2 Zn1 O5 C17 -39.45(11) . . . . ?
O3 Zn1 N1 C3 77.42(11) . . . . ?
O5 Zn1 N1 C3 -174.36(10) . . . . ?
N2 Zn1 N1 C3 -46.71(11) . . . . ?
O3 Zn1 N1 C1 -131.11(9) . . . . ?
O5 Zn1 N1 C1 -22.90(10) . . . . ?
N2 Zn1 N1 C1 104.75(9) . . . . ?
O3 Zn1 N2 C10 -170.36(10) . . . . ?
O5 Zn1 N2 C10 77.56(11) . . . . ?
N1 Zn1 N2 C10 -40.07(11) . . . . ?
O3 Zn1 N2 C8 -15.57(11) . . . . ?
O5 Zn1 N2 C8 -127.66(10) . . . . ?
N1 Zn1 N2 C8 114.72(10) . . . . ?
C3 N1 C1 C2 -8.70(13) . . . . ?
Zn1 N1 C1 C2 -164.58(8) . . . . ?
C3 O1 C2 C1 -11.18(13) . . . . ?
N1 C1 C2 O1 11.91(13) . . . . ?
C1 N1 C3 N3 -177.87(12) . . . . ?
Zn1 N1 C3 N3 -22.96(18) . . . . ?
C1 N1 C3 O1 1.85(15) . . . . ?
Zn1 N1 C3 O1 156.75(9) . . . . ?
C4 N3 C3 N1 176.76(12) . . . . ?
C4 N3 C3 O1 -2.96(19) . . . . ?
C2 O1 C3 N1 6.32(15) . . . . ?
C2 O1 C3 N3 -173.94(11) . . . . ?
C3 N3 C4 C6 61.32(17) . . . . ?
C3 N3 C4 C7 -61.54(17) . . . . ?
C3 N3 C4 C5 179.72(13) . . . . ?
C10 N2 C8 C9 6.98(14) . . . . ?
Zn1 N2 C8 C9 -151.46(10) . . . . ?
C10 O2 C9 C8 6.50(16) . . . . ?
N2 C8 C9 O2 -8.09(15) . . . . ?
C8 N2 C10 N4 175.58(12) . . . . ?
Zn1 N2 C10 N4 -26.01(18) . . . . ?
C8 N2 C10 O2 -3.25(15) . . . . ?
Zn1 N2 C10 O2 155.17(9) . . . . ?
C11 N4 C10 N2 174.88(12) . . . . ?
C11 N4 C10 O2 -6.3(2) . . . . ?
C9 O2 C10 N2 -2.24(16) . . . . ?
C9 O2 C10 N4 178.84(12) . . . . ?
C10 N4 C11 C12 -57.94(19) . . . . ?
C10 N4 C11 C14 -176.30(14) . . . . ?
C10 N4 C11 C13 65.43(18) . . . . ?
Zn1 O3 C15 O4 3.97(18) . . . . ?
Zn1 O3 C15 C16 -174.60(9) . . . . ?
Zn1 O5 C17 O6 -1.51(18) . . . . ?
Zn1 O5 C17 C18 178.14(9) . . . . ?
